data_2208649
loop_
_publ_author_name
'Rusak, Pawe\/l'
'Gdaniec, Maria'

_publ_section_title
;
 2,3,5,6-Tetrafluorohydroquinone dihydrate
;
_journal_coeditor_code KP2013
_journal_issue 4
_journal_name_full 'Acta Crystallographica Section E'
_journal_page_first o1650
_journal_page_last o1651
_journal_paper_doi 10.1107/S1600536806011172
_journal_volume 62
_journal_year 2006
_chemical_formula_iupac 'C6 H2 F4 O2, 2 H2 O'
_chemical_formula_moiety 'C6 H2 F4 O2, 2 H2 O'
_chemical_formula_sum 'C6 H6 F4 O4'
_chemical_formula_weight 218.11
_chemical_melting_point .445E-305
_chemical_name_common
;
2,3,4,6-hydroquinone dihydrate
;
_chemical_name_systematic
;
2,3,5,6-tetrafluoro-1,4-dihydroxybenzene dihydrate
;
_space_group_IT_number 61
_symmetry_cell_setting orthorhombic
_symmetry_space_group_name_Hall '-P 2ac 2ab'
_symmetry_space_group_name_H-M 'P b c a'
_atom_sites_solution_hydrogens geom
_atom_sites_solution_primary direct
_atom_sites_solution_secondary difmap
_audit_creation_method SHELXL-97
_cell_angle_alpha 90.00
_cell_angle_beta 90.00
_cell_angle_gamma 90.00
_cell_formula_units_Z 8
_cell_length_a 7.6277(9)
_cell_length_b 11.9718(9)
_cell_length_c 17.5010(13)
_cell_measurement_reflns_used 3879
_cell_measurement_temperature 130(2)
_cell_measurement_theta_max 25
_cell_measurement_theta_min 2
_cell_volume 1598.1(3)
_computing_cell_refinement 'CrysAlis CCD'
_computing_data_collection 'CrysAlis CCD (Oxford Diffraction, 2004)'
_computing_data_reduction 'CrysAlis RED (Oxford Diffraction, 2004)'
_computing_molecular_graphics
;
Stereochemical Workstation Operation Manual (Siemens, 1989)
and MERCURY (Version 1.4; Bruno <i>et al.</i>,  2002)
;
_computing_publication_material SHELXL97
_computing_structure_refinement 'SHELXL97 (Sheldrick, 1997)'
_computing_structure_solution 'SHELXS97 (Sheldrick, 1997)'
_diffrn_ambient_temperature 130(2)
_diffrn_measured_fraction_theta_full 0.996
_diffrn_measured_fraction_theta_max 0.996
_diffrn_measurement_device_type 'Kuma KM-4-CCD \k-geometry'
_diffrn_measurement_method \w
_diffrn_radiation_monochromator graphite
_diffrn_radiation_source 'fine-focus sealed tube'
_diffrn_radiation_type MoK\a
_diffrn_radiation_wavelength 0.71073
_diffrn_reflns_av_R_equivalents 0.0468
_diffrn_reflns_av_sigmaI/netI 0.0352
_diffrn_reflns_limit_h_max 5
_diffrn_reflns_limit_h_min -9
_diffrn_reflns_limit_k_max 13
_diffrn_reflns_limit_k_min -14
_diffrn_reflns_limit_l_max 20
_diffrn_reflns_limit_l_min -20
_diffrn_reflns_number 7711
_diffrn_reflns_theta_full 25.02
_diffrn_reflns_theta_max 25.02
_diffrn_reflns_theta_min 4.12
_diffrn_standards_number 0
_exptl_absorpt_coefficient_mu 0.205
_exptl_absorpt_correction_type none
_exptl_crystal_colour colourless
_exptl_crystal_density_diffrn 1.813
_exptl_crystal_density_method 'not measured'
_exptl_crystal_description needle
_exptl_crystal_F_000 880
_exptl_crystal_size_max 0.6
_exptl_crystal_size_mid 0.15
_exptl_crystal_size_min 0.05
_refine_diff_density_max 0.177
_refine_diff_density_min -0.207
_refine_ls_extinction_method none
_refine_ls_goodness_of_fit_ref 0.997
_refine_ls_hydrogen_treatment refall
_refine_ls_matrix_type full
_refine_ls_number_parameters 151
_refine_ls_number_reflns 1400
_refine_ls_number_restraints 0
_refine_ls_restrained_S_all 0.997
_refine_ls_R_factor_all 0.0492
_refine_ls_R_factor_gt 0.0321
_refine_ls_shift/su_max 0.000
_refine_ls_shift/su_mean 0.000
_refine_ls_structure_factor_coef Fsqd
_refine_ls_weighting_details 'calc w=1/[\s^2^(Fo^2^)+(0.0456P)^2^] where P=(Fo^2^+2Fc^2^)/3'
_refine_ls_weighting_scheme calc
_refine_ls_wR_factor_gt 0.0720
_refine_ls_wR_factor_ref 0.0802
_reflns_number_gt 1077
_reflns_number_total 1400
_reflns_threshold_expression I>2\s(I)
_cod_data_source_file kp2013.cif
_cod_data_source_block I
_cod_database_code 2208649
_cod_database_fobs_code 2208649

loop_
_symmetry_equiv_pos_as_xyz
'x, y, z'
'-x+1/2, -y, z+1/2'
'-x, y+1/2, -z+1/2'
'x+1/2, -y+1/2, -z'
'-x, -y, -z'
'x-1/2, y, -z-1/2'
'x, -y-1/2, z-1/2'
'-x-1/2, y-1/2, z'

loop_
_atom_site_type_symbol
_atom_site_label
_atom_site_fract_x
_atom_site_fract_y
_atom_site_fract_z
_atom_site_U_iso_or_equiv
_atom_site_adp_type
_atom_site_calc_flag
_atom_site_occupancy
O O1 0.40601(18) 0.02068(11) 0.36308(8) 0.0226(3) Uani d 1
H H1 0.350(3) 0.067(2) 0.3911(13) 0.045(8) Uiso d 1
F F2 0.55742(13) -0.12831(9) 0.26824(6) 0.0257(3) Uani d 1
F F3 0.53369(14) -0.10870(9) 0.11395(6) 0.0255(3) Uani d 1
O O4 0.3499(2) 0.05894(12) 0.04809(8) 0.0247(4) Uani d 1
H H4 0.267(3) 0.095(2) 0.0359(16) 0.051(9) Uiso d 1
F F5 0.19187(14) 0.21639(9) 0.14393(6) 0.0267(3) Uani d 1
F F6 0.21999(14) 0.19777(9) 0.29851(6) 0.0247(3) Uani d 1
C C1 0.3891(2) 0.03424(15) 0.28605(11) 0.0179(4) Uani d 1
C C2 0.4669(2) -0.04272(15) 0.23752(11) 0.0184(4) Uani d 1
C C3 0.4541(2) -0.03260(15) 0.15938(11) 0.0185(4) Uani d 1
C C4 0.3597(2) 0.05345(15) 0.12600(10) 0.0185(4) Uani d 1
C C5 0.2846(2) 0.13111(15) 0.17452(11) 0.0192(4) Uani d 1
C C6 0.2980(2) 0.12183(15) 0.25274(11) 0.0184(4) Uani d 1
O O1W 0.25074(19) 0.13907(13) 0.46949(8) 0.0240(3) Uani d 1
H H1W1 0.193(3) 0.199(2) 0.4621(14) 0.047(8) Uiso d 1
H H2W1 0.186(4) 0.088(3) 0.4942(16) 0.074(10) Uiso d 1
O O2W 0.0852(2) 0.15830(12) -0.03093(9) 0.0255(4) Uani d 1
H H2W2 -0.030(4) 0.157(2) -0.0149(14) 0.053(8) Uiso d 1
H H1W2 0.079(3) 0.121(2) -0.0707(17) 0.057(9) Uiso d 1

loop_
_atom_site_aniso_label
_atom_site_aniso_U_11
_atom_site_aniso_U_22
_atom_site_aniso_U_33
_atom_site_aniso_U_12
_atom_site_aniso_U_13
_atom_site_aniso_U_23
O1 0.0272(8) 0.0231(8) 0.0175(8) 0.0027(6) 0.0018(6) 0.0011(6)
F2 0.0265(6) 0.0227(6) 0.0280(7) 0.0058(5) -0.0009(5) 0.0039(5)
F3 0.0282(6) 0.0248(6) 0.0234(6) 0.0033(5) 0.0049(5) -0.0050(5)
O4 0.0279(8) 0.0291(8) 0.0172(8) 0.0035(7) -0.0011(6) -0.0009(6)
F5 0.0314(7) 0.0233(6) 0.0252(6) 0.0072(5) -0.0038(5) 0.0027(5)
F6 0.0291(7) 0.0223(6) 0.0229(6) 0.0043(5) 0.0041(5) -0.0027(5)
C1 0.0166(9) 0.0216(10) 0.0155(10) -0.0054(8) -0.0002(8) 0.0019(8)
C2 0.0145(9) 0.0152(10) 0.0256(11) -0.0004(8) -0.0002(8) 0.0022(8)
C3 0.0150(10) 0.0181(10) 0.0223(11) -0.0021(8) 0.0032(8) -0.0035(8)
C4 0.0168(10) 0.0224(10) 0.0164(10) -0.0033(8) -0.0007(8) -0.0003(8)
C5 0.0186(10) 0.0162(10) 0.0228(11) -0.0008(8) -0.0009(8) 0.0036(8)
C6 0.0154(10) 0.0170(10) 0.0228(11) -0.0023(8) 0.0035(8) -0.0025(8)
O1W 0.0266(8) 0.0233(8) 0.0222(8) 0.0012(7) 0.0031(6) 0.0013(6)
O2W 0.0270(9) 0.0276(8) 0.0218(8) -0.0009(6) 0.0022(7) -0.0050(7)

loop_
_atom_type_symbol
_atom_type_description
_atom_type_scat_dispersion_real
_atom_type_scat_dispersion_imag
_atom_type_scat_source
C C 0.0033 0.0016 'International Tables Vol C Tables 4.2.6.8 and 6.1.1.4'
H H 0.0000 0.0000 'International Tables Vol C Tables 4.2.6.8 and 6.1.1.4'
O O 0.0106 0.0060 'International Tables Vol C Tables 4.2.6.8 and 6.1.1.4'
F F 0.0171 0.0103 'International Tables Vol C Tables 4.2.6.8 and 6.1.1.4'

loop_
_geom_angle_atom_site_label_1
_geom_angle_atom_site_label_2
_geom_angle_atom_site_label_3
_geom_angle
_geom_angle_publ_flag
C1 O1 H1 116.4(16) ?
C4 O4 H4 110(2) ?
O1 C1 C6 123.58(17) ?
O1 C1 C2 119.07(16) ?
C6 C1 C2 117.36(17) y
F2 C2 C3 119.98(16) ?
F2 C2 C1 118.70(16) ?
C3 C2 C1 121.32(17) y
F3 C3 C2 119.52(16) ?
F3 C3 C4 119.07(16) ?
C2 C3 C4 121.40(17) y
O4 C4 C5 123.88(17) ?
O4 C4 C3 118.97(17) ?
C5 C4 C3 117.12(17) y
F5 C5 C6 119.54(16) ?
F5 C5 C4 118.74(17) ?
C6 C5 C4 121.69(17) y
F6 C6 C5 120.20(16) ?
F6 C6 C1 118.73(17) ?
C5 C6 C1 121.07(17) y
H1W1 O1W H2W1 111(2) ?
H2W2 O2W H1W2 101(2) ?

loop_
_geom_bond_atom_site_label_1
_geom_bond_atom_site_label_2
_geom_bond_distance
_geom_bond_publ_flag
O1 C1 1.364(2) y
O1 H1 0.85(2) ?
F2 C2 1.348(2) y
F3 C3 1.353(2) y
O4 C4 1.367(2) y
O4 H4 0.80(3) ?
F5 C5 1.352(2) y
F6 C6 1.350(2) y
C1 C6 1.387(3) ?
C1 C2 1.387(3) ?
C2 C3 1.376(3) ?
C3 C4 1.386(3) ?
C4 C5 1.383(3) ?
C5 C6 1.377(3) ?
O1W H1W1 0.85(3) ?
O1W H2W1 0.90(3) ?
O2W H2W2 0.93(3) ?
O2W H1W2 0.83(3) ?

loop_
_geom_hbond_atom_site_label_D
_geom_hbond_atom_site_label_H
_geom_hbond_atom_site_label_A
_geom_hbond_site_symmetry_A
_geom_hbond_distance_DH
_geom_hbond_distance_HA
_geom_hbond_distance_DA
_geom_hbond_angle_DHA
O1 H1 O1W . 0.85(2) 1.79(2) 2.6229(19) 165(2)
O4 H4 O2W . 0.80(3) 1.96(3) 2.721(2) 159(3)
O1W H1W1 O2W 7_566 0.85(3) 1.90(3) 2.735(2) 166(2)
O1W H2W1 O4 2 0.90(3) 2.01(3) 2.846(2) 154(3)
O2W H2W2 O1W 6_556 0.93(3) 1.86(3) 2.778(2) 170(2)
O2W H1W2 O1 2_554 0.83(3) 2.05(3) 2.835(2) 156(3)

loop_
_cod_related_entry_id
_cod_related_entry_database
_cod_related_entry_code
1 ChemSpider 21128511
